data_9012516
loop_
_publ_author_name
'Amador, J.'
'Gutierrez-Puebla E'
'Monge, M. A.'
'Rasines, I.'
'Ruiz-Valero C'

_publ_section_title
;
 Diantimony tetraoxides revisited
 Note: displacement parameters from ICSD
;
_journal_name_full 'Inorganic Chemistry'
_journal_page_first 1367
_journal_page_last 1370
_journal_paper_doi 10.1021/ic00281a011
_journal_volume 27
_journal_year 1988
_chemical_compound_source Synthetic
_chemical_formula_sum 'O2 Sb'
_chemical_name_mineral Cervantite
_space_group_IT_number 33
_symmetry_space_group_name_Hall 'P 2c -2n'
_symmetry_space_group_name_H-M 'P n a 21'
_cell_angle_alpha 90
_cell_angle_beta 90
_cell_angle_gamma 90
_cell_length_a 5.434
_cell_length_b 4.8091
_cell_length_c 11.779
_cell_formula_units_Z 8
_cell_volume 307.816
_database_code_amcsd 0012697
_exptl_crystal_density_diffrn 6.635
_cod_original_formula_sum 'Sb O2'
_cod_database_code 9012516

loop_
_space_group_symop_operation_xyz
x,y,z
1/2+x,1/2-y,z
1/2-x,1/2+y,1/2+z
-x,-y,1/2+z

loop_
_atom_site_aniso_label
_atom_site_aniso_U_11
_atom_site_aniso_U_22
_atom_site_aniso_U_33
_atom_site_aniso_U_12
_atom_site_aniso_U_13
_atom_site_aniso_U_23
Sb1 0.00190 0.00260 0.00120 -0.00020 0.00000 0.00040
Sb2 0.00550 0.00450 0.00630 -0.00040 0.00160 -0.00060

loop_
_atom_site_label
_atom_site_fract_x
_atom_site_fract_y
_atom_site_fract_z
_atom_site_U_iso_or_equiv
Sb1 0.37270 -0.00080 0.24830 ?
Sb2 -0.02250 0.03580 0.00000 ?
O1 0.31750 0.15720 0.09520 0.00850
O2 0.15120 0.70540 0.19120 0.00590
O3 0.08220 0.20210 0.30520 0.00580
O4 0.35180 0.83200 0.40760 0.00040

loop_
_cod_related_entry_id
_cod_related_entry_database
_cod_related_entry_code
1 AMCSD 0012697
